data_2215394
loop_
_publ_author_name
'Liu, Xiao-Lan'
'Liu, Yong-Hong'
'Dai, Xiang-Qian'
'Zhao, Yue'
'Tong, Ben-Wan'

_publ_section_title
;
 (3<i>E</i>)-3-(1,3-Dithiolan-2-ylidenehydrazono)butan-2-one
;
_journal_coeditor_code BV2064
_journal_issue 10
_journal_name_full 'Acta Crystallographica Section E'
_journal_page_first o4019
_journal_page_last o4019
_journal_paper_doi 10.1107/S1600536807042420
_journal_volume 63
_journal_year 2007
_chemical_formula_iupac 'C7 H10 N2 O S2'
_chemical_formula_moiety 'C7 H10 N2 O S2'
_chemical_formula_sum 'C7 H10 N2 O S2'
_chemical_formula_weight 202.29
_chemical_melting_point 343
_chemical_name_systematic
;
(3E)-3-(1,3-Dithiolan-2-ylidenehydrazono)butan-2-one
;
_space_group_IT_number 14
_symmetry_cell_setting monoclinic
_symmetry_space_group_name_Hall '-P 2yn'
_symmetry_space_group_name_H-M 'P 1 21/n 1'
_atom_sites_solution_hydrogens geom
_atom_sites_solution_primary direct
_atom_sites_solution_secondary difmap
_audit_creation_method SHELXL-97
_cell_angle_alpha 90.00
_cell_angle_beta 112.095(3)
_cell_angle_gamma 90.00
_cell_formula_units_Z 4
_cell_length_a 10.878(3)
_cell_length_b 7.1855(16)
_cell_length_c 13.423(3)
_cell_measurement_reflns_used 2185
_cell_measurement_temperature 294(2)
_cell_measurement_theta_max 26.47
_cell_measurement_theta_min 3.04
_cell_volume 972.1(4)
_computing_cell_refinement 'SAINT (Bruker, 1997)'
_computing_data_collection 'SMART (Bruker, 1997)'
_computing_data_reduction SAINT
_computing_molecular_graphics 'PLATO (Spek, 2003)'
_computing_publication_material 'SHELXTL (Bruker, 1997)'
_computing_structure_refinement 'SHELXL97 (Sheldrick, 1997)'
_computing_structure_solution 'SHELXS97 (Sheldrick, 1997)'
_diffrn_ambient_temperature 294(2)
_diffrn_measured_fraction_theta_full 0.991
_diffrn_measured_fraction_theta_max 0.991
_diffrn_measurement_device_type 'Bruker SMART 1000 CCD diffractometer'
_diffrn_measurement_method '\f and \w scans'
_diffrn_radiation_monochromator graphite
_diffrn_radiation_source 'fine-focus sealed tube'
_diffrn_radiation_type MoK\a
_diffrn_radiation_wavelength 0.71073
_diffrn_reflns_av_R_equivalents 0.0290
_diffrn_reflns_av_sigmaI/netI 0.0342
_diffrn_reflns_limit_h_max 13
_diffrn_reflns_limit_h_min -13
_diffrn_reflns_limit_k_max 4
_diffrn_reflns_limit_k_min -9
_diffrn_reflns_limit_l_max 16
_diffrn_reflns_limit_l_min -15
_diffrn_reflns_number 5366
_diffrn_reflns_theta_full 26.69
_diffrn_reflns_theta_max 26.69
_diffrn_reflns_theta_min 2.07
_exptl_absorpt_coefficient_mu 0.503
_exptl_absorpt_correction_T_max 0.964102
_exptl_absorpt_correction_T_min 0.852135
_exptl_absorpt_correction_type multi-scan
_exptl_absorpt_process_details '(SADABS; Bruker, 1997; Blessing, 1995)'
_exptl_crystal_colour 'light yellow'
_exptl_crystal_density_diffrn 1.382
_exptl_crystal_density_method 'not measured'
_exptl_crystal_description block
_exptl_crystal_F_000 424
_exptl_crystal_size_max 0.28
_exptl_crystal_size_mid 0.26
_exptl_crystal_size_min 0.20
_refine_diff_density_max 0.400
_refine_diff_density_min -0.233
_refine_ls_extinction_coef 0.041(4)
_refine_ls_extinction_expression Fc^*^=kFc[1+0.001xFc^2^\l^3^/sin(2\q)]^-1/4^
_refine_ls_extinction_method SHELXL
_refine_ls_goodness_of_fit_ref 1.172
_refine_ls_hydrogen_treatment constr
_refine_ls_matrix_type full
_refine_ls_number_parameters 112
_refine_ls_number_reflns 2034
_refine_ls_number_restraints 0
_refine_ls_restrained_S_all 1.172
_refine_ls_R_factor_all 0.0619
_refine_ls_R_factor_gt 0.0434
_refine_ls_shift/su_max 0.004
_refine_ls_shift/su_mean 0.000
_refine_ls_structure_factor_coef Fsqd
_refine_ls_weighting_details 'calc w=1/[\s^2^(Fo^2^)+(0.0515P)^2^+0.7077P] where P=(Fo^2^+2Fc^2^)/3'
_refine_ls_weighting_scheme calc
_refine_ls_wR_factor_gt 0.1305
_refine_ls_wR_factor_ref 0.1406
_reflns_number_gt 1524
_reflns_number_total 2034
_reflns_threshold_expression I>2\s(I)
_cod_data_source_file bv2064.cif
_cod_data_source_block I
_cod_original_cell_volume 972.2(4)
_cod_original_sg_symbol_H-M 'P 21/n'
_cod_database_code 2215394
_cod_database_fobs_code 2215394

loop_
_symmetry_equiv_pos_as_xyz
'x, y, z'
'-x+1/2, y+1/2, -z+1/2'
'-x, -y, -z'
'x-1/2, -y-1/2, z-1/2'

loop_
_atom_site_type_symbol
_atom_site_label
_atom_site_fract_x
_atom_site_fract_y
_atom_site_fract_z
_atom_site_U_iso_or_equiv
_atom_site_adp_type
_atom_site_calc_flag
_atom_site_refinement_flags
_atom_site_occupancy
S S1 0.09678(8) 0.15655(12) 0.39543(6) 0.0507(3) Uani d . 1
S S2 -0.15962(8) 0.11731(14) 0.21107(7) 0.0597(3) Uani d . 1
O O1 0.4927(2) 0.1361(3) 0.1918(2) 0.0620(7) Uani d . 1
N N1 0.0698(3) 0.0643(4) 0.1928(2) 0.0522(7) Uani d . 1
N N2 0.2093(2) 0.0680(4) 0.2460(2) 0.0452(6) Uani d . 1
C C1 -0.0507(3) 0.2354(5) 0.4160(3) 0.0589(9) Uani d . 1
H H1A -0.0404 0.2155 0.4902 0.071 Uiso calc R 1
H H1B -0.0641 0.3674 0.4005 0.071 Uiso calc R 1
C C2 -0.1678(3) 0.1275(5) 0.3424(3) 0.0618(9) Uani d . 1
H H2A -0.2495 0.1877 0.3380 0.074 Uiso calc R 1
H H2B -0.1667 0.0026 0.3701 0.074 Uiso calc R 1
C C3 0.0141(3) 0.1045(4) 0.2587(2) 0.0428(7) Uani d . 1
C C4 0.2748(3) 0.0913(4) 0.1848(2) 0.0419(7) Uani d . 1
C C5 0.2193(4) 0.1190(6) 0.0664(3) 0.0671(10) Uani d . 1
H H5A 0.1277 0.0824 0.0378 0.101 Uiso calc R 1
H H5B 0.2680 0.0447 0.0344 0.101 Uiso calc R 1
H H5C 0.2264 0.2479 0.0504 0.101 Uiso calc R 1
C C6 0.4230(3) 0.0988(4) 0.2422(2) 0.0458(7) Uani d . 1
C C7 0.4802(3) 0.0648(6) 0.3609(3) 0.0631(9) Uani d . 1
H H7A 0.5752 0.0594 0.3853 0.095 Uiso calc R 1
H H7B 0.4472 -0.0511 0.3764 0.095 Uiso calc R 1
H H7C 0.4549 0.1641 0.3970 0.095 Uiso calc R 1

loop_
_atom_site_aniso_label
_atom_site_aniso_U_11
_atom_site_aniso_U_22
_atom_site_aniso_U_33
_atom_site_aniso_U_12
_atom_site_aniso_U_13
_atom_site_aniso_U_23
S1 0.0442(4) 0.0604(5) 0.0499(5) -0.0007(4) 0.0204(3) -0.0037(4)
S2 0.0388(4) 0.0768(7) 0.0625(6) -0.0028(4) 0.0181(4) 0.0001(4)
O1 0.0539(13) 0.0731(17) 0.0718(16) -0.0055(11) 0.0381(12) -0.0039(12)
N1 0.0472(15) 0.0629(17) 0.0473(15) -0.0029(13) 0.0187(12) -0.0029(12)
N2 0.0398(13) 0.0519(15) 0.0464(14) -0.0019(11) 0.0193(11) -0.0030(11)
C1 0.062(2) 0.064(2) 0.064(2) 0.0043(17) 0.0379(17) -0.0007(17)
C2 0.0487(18) 0.072(2) 0.075(2) -0.0028(17) 0.0349(17) 0.0104(18)
C3 0.0390(15) 0.0415(16) 0.0496(17) -0.0019(12) 0.0188(13) 0.0027(13)
C4 0.0440(16) 0.0415(15) 0.0452(16) 0.0044(12) 0.0223(13) -0.0008(12)
C5 0.058(2) 0.096(3) 0.0496(19) 0.0141(19) 0.0231(16) 0.0145(19)
C6 0.0485(17) 0.0410(16) 0.0533(18) 0.0000(13) 0.0253(14) -0.0045(13)
C7 0.0473(18) 0.086(3) 0.053(2) -0.0066(18) 0.0148(15) -0.0089(18)

loop_
_atom_type_symbol
_atom_type_description
_atom_type_scat_dispersion_real
_atom_type_scat_dispersion_imag
_atom_type_scat_source
C C 0.0033 0.0016 'International Tables Vol C Tables 4.2.6.8 and 6.1.1.4'
H H 0.0000 0.0000 'International Tables Vol C Tables 4.2.6.8 and 6.1.1.4'
N N 0.0061 0.0033 'International Tables Vol C Tables 4.2.6.8 and 6.1.1.4'
O O 0.0106 0.0060 'International Tables Vol C Tables 4.2.6.8 and 6.1.1.4'
S S 0.1246 0.1234 'International Tables Vol C Tables 4.2.6.8 and 6.1.1.4'

loop_
_geom_angle_atom_site_label_1
_geom_angle_atom_site_label_2
_geom_angle_atom_site_label_3
_geom_angle
C3 S1 C1 95.21(15)
C3 S2 C2 95.09(15)
C3 N1 N2 110.1(2)
C4 N2 N1 115.3(2)
C2 C1 S1 108.5(2)
C2 C1 H1A 110.0
S1 C1 H1A 110.0
C2 C1 H1B 110.0
S1 C1 H1B 110.0
H1A C1 H1B 108.4
C1 C2 S2 108.9(2)
C1 C2 H2A 109.9
S2 C2 H2A 109.9
C1 C2 H2B 109.9
S2 C2 H2B 109.9
H2A C2 H2B 108.3
N1 C3 S1 125.6(2)
N1 C3 S2 119.1(2)
S1 C3 S2 115.35(17)
N2 C4 C5 127.0(3)
N2 C4 C6 114.9(3)
C5 C4 C6 118.0(3)
C4 C5 H5A 109.5
C4 C5 H5B 109.5
H5A C5 H5B 109.5
C4 C5 H5C 109.5
H5A C5 H5C 109.5
H5B C5 H5C 109.5
O1 C6 C7 122.0(3)
O1 C6 C4 119.5(3)
C7 C6 C4 118.4(3)
C6 C7 H7A 109.5
C6 C7 H7B 109.5
H7A C7 H7B 109.5
C6 C7 H7C 109.5
H7A C7 H7C 109.5
H7B C7 H7C 109.5

loop_
_geom_bond_atom_site_label_1
_geom_bond_atom_site_label_2
_geom_bond_distance
S1 C3 1.754(3)
S1 C1 1.818(3)
S2 C3 1.754(3)
S2 C2 1.799(4)
O1 C6 1.221(4)
N1 C3 1.279(4)
N1 N2 1.414(3)
N2 C4 1.285(4)
C1 C2 1.501(5)
C1 H1A 0.9700
C1 H1B 0.9700
C2 H2A 0.9700
C2 H2B 0.9700
C4 C5 1.486(4)
C4 C6 1.504(4)
C5 H5A 0.9600
C5 H5B 0.9600
C5 H5C 0.9600
C6 C7 1.496(5)
C7 H7A 0.9600
C7 H7B 0.9600
C7 H7C 0.9600

loop_
_geom_hbond_atom_site_label_D
_geom_hbond_atom_site_label_H
_geom_hbond_atom_site_label_A
_geom_hbond_site_symmetry_A
_geom_hbond_distance_DH
_geom_hbond_distance_HA
_geom_hbond_distance_DA
_geom_hbond_angle_DHA
_geom_hbond_publ_flag
C5 H5 N1 1_555 0.96 2.39 2.785(3) 104 yes
C1 H1B O1 2_555 0.97 2.57 3.387(3) 142 yes

loop_
_geom_torsion_atom_site_label_1
_geom_torsion_atom_site_label_2
_geom_torsion_atom_site_label_3
_geom_torsion_atom_site_label_4
_geom_torsion
C3 N1 N2 C4 -157.9(3)
C3 S1 C1 C2 31.8(3)
S1 C1 C2 S2 -44.9(3)
C3 S2 C2 C1 35.0(3)
N2 N1 C3 S1 -0.1(4)
N2 N1 C3 S2 177.8(2)
C1 S1 C3 N1 169.9(3)
C1 S1 C3 S2 -8.1(2)
C2 S2 C3 N1 168.8(3)
C2 S2 C3 S1 -13.1(2)
N1 N2 C4 C5 1.7(5)
N1 N2 C4 C6 178.9(2)
N2 C4 C6 O1 -173.9(3)
C5 C4 C6 O1 3.6(4)
N2 C4 C6 C7 4.6(4)
C5 C4 C6 C7 -178.0(3)

loop_
_cod_related_entry_id
_cod_related_entry_database
_cod_related_entry_code
1 ChemSpider 21184264
